data_4130378
loop_
_publ_author_name
'Topi\'c, Filip'
'Rissanen, Kari'

_publ_section_title
;
 Systematic Construction of Ternary Cocrystals by Orthogonal and Robust
 Hydrogen and Halogen Bonds.
;
_journal_issue 20
_journal_name_full 'Journal of the American Chemical Society'
_journal_page_first 6610
_journal_page_last 6616
_journal_paper_doi 10.1021/jacs.6b02854
_journal_volume 138
_journal_year 2016
_chemical_formula_moiety 'C4 F8 I2, C12 H24 O6, C H4 N2 S'
_chemical_formula_sum 'C17 H28 F8 I2 N2 O6 S'
_chemical_formula_weight 794.27
_space_group_crystal_system orthorhombic
_space_group_IT_number 73
_space_group_name_Hall '-I 2b 2c'
_space_group_name_H-M_alt 'I b c a'
_atom_sites_solution_hydrogens geom
_atom_sites_solution_primary iterative
_atom_sites_solution_secondary difmap
_audit_creation_method SHELXL-2014/7
_cell_angle_alpha 90
_cell_angle_beta 90
_cell_angle_gamma 90
_cell_formula_units_Z 8
_cell_length_a 11.9443(5)
_cell_length_b 19.5839(5)
_cell_length_c 26.1625(9)
_cell_measurement_reflns_used 3153
_cell_measurement_temperature 253.0(1)
_cell_measurement_theta_max 26.733
_cell_measurement_theta_min 0.407
_cell_volume 6119.8(4)
_computing_cell_refinement 'HKL Scalepack (Otwinowski & Minor 1997)'
_computing_data_collection 'Collect (Bruker AXS BV, 1997-2004)'
_computing_data_reduction 'HKL Denzo and Scalepack (Otwinowski & Minor 1997)'
_computing_publication_material 'WinGX (Farrugia, 2012)'
_computing_structure_refinement 'SHELXL-2014/7 (Sheldrick, 2015)'
_computing_structure_solution 'SHELXT-2014/5 (Sheldrick, 2015)'
_diffrn_ambient_temperature 253.0(1)
_diffrn_detector_area_resol_mean 9
_diffrn_measured_fraction_theta_full 0.989
_diffrn_measured_fraction_theta_max 0.989
_diffrn_measurement_device '95mm CCD camera on \k-goniostat'
_diffrn_measurement_device_type 'Bruker-Nonius KappaCCD with APEXII detector'
_diffrn_measurement_method '\f scans + \w scans'
_diffrn_radiation_monochromator 'horizonally mounted graphite crystal'
_diffrn_radiation_source 'fine-focus sealed tube'
_diffrn_radiation_type MoK\a
_diffrn_radiation_wavelength 0.71073
_diffrn_reflns_av_R_equivalents 0.0589
_diffrn_reflns_av_unetI/netI 0.0456
_diffrn_reflns_Laue_measured_fraction_full 0.989
_diffrn_reflns_Laue_measured_fraction_max 0.989
_diffrn_reflns_limit_h_max 14
_diffrn_reflns_limit_h_min -13
_diffrn_reflns_limit_k_max 23
_diffrn_reflns_limit_k_min -23
_diffrn_reflns_limit_l_max 31
_diffrn_reflns_limit_l_min -31
_diffrn_reflns_number 15867
_diffrn_reflns_point_group_measured_fraction_full 0.989
_diffrn_reflns_point_group_measured_fraction_max 0.989
_diffrn_reflns_theta_full 25.249
_diffrn_reflns_theta_max 25.249
_diffrn_reflns_theta_min 2.533
_exptl_absorpt_coefficient_mu 2.203
_exptl_absorpt_correction_T_max 0.7455
_exptl_absorpt_correction_T_min 0.4649
_exptl_absorpt_correction_type multi-scan
_exptl_absorpt_process_details 'SADABS 2008 (Sheldrick, 1996)'
_exptl_crystal_colour colourless
_exptl_crystal_density_diffrn 1.724
_exptl_crystal_density_method 'not measured'
_exptl_crystal_description plate
_exptl_crystal_F_000 3088
_exptl_crystal_size_max 0.322
_exptl_crystal_size_mid 0.270
_exptl_crystal_size_min 0.234
_refine_diff_density_max 0.653
_refine_diff_density_min -0.386
_refine_diff_density_rms 0.072
_refine_ls_extinction_method none
_refine_ls_goodness_of_fit_ref 1.112
_refine_ls_hydrogen_treatment constr
_refine_ls_matrix_type full
_refine_ls_number_parameters 295
_refine_ls_number_reflns 2752
_refine_ls_number_restraints 849
_refine_ls_restrained_S_all 0.998
_refine_ls_R_factor_all 0.1376
_refine_ls_R_factor_gt 0.0939
_refine_ls_shift/su_max 0.000
_refine_ls_shift/su_mean 0.000
_refine_ls_structure_factor_coef Fsqd
_refine_ls_weighting_details 'w=1/[\s^2^(Fo^2^)+(0.0536P)^2^+61.6040P] where P=(Fo^2^+2Fc^2^)/3'
_refine_ls_weighting_scheme calc
_refine_ls_wR_factor_gt 0.1931
_refine_ls_wR_factor_ref 0.2181
_reflns_Friedel_coverage 0.000
_reflns_number_gt 1751
_reflns_number_total 2752
_reflns_threshold_expression 'I > 2\s(I)'
_cod_data_source_file ja6b02854_si_002.cif
_cod_data_source_block A_C_5_253K
_cod_database_code 4130378
_shelx_shelxl_version_number 2014/7
_shelx_space_group_comment
;
The symmetry employed for this shelxl refinement is uniquely defined
by the following loop, which should always be used as a source of
symmetry information in preference to the above space-group names.
They are only intended as comments.
;
_shelx_estimated_absorpt_t_min 0.537
_shelx_estimated_absorpt_t_max 0.627

loop_
_space_group_symop_operation_xyz
'x, y, z'
'-x, -y+1/2, z'
'x, -y, -z+1/2'
'-x+1/2, y, -z'
'x+1/2, y+1/2, z+1/2'
'-x+1/2, -y+1, z+1/2'
'x+1/2, -y+1/2, -z+1'
'-x+1, y+1/2, -z+1/2'
'-x, -y, -z'
'x, y-1/2, -z'
'-x, y, z-1/2'
'x-1/2, -y, z'
'-x+1/2, -y+1/2, -z+1/2'
'x+1/2, y, -z+1/2'
'-x+1/2, y+1/2, z'
'x, -y+1/2, z+1/2'

loop_
_atom_site_label
_atom_site_type_symbol
_atom_site_fract_x
_atom_site_fract_y
_atom_site_fract_z
_atom_site_U_iso_or_equiv
_atom_site_adp_type
_atom_site_occupancy
_atom_site_site_symmetry_order
_atom_site_calc_flag
_atom_site_refinement_flags_posn
_atom_site_refinement_flags_adp
_atom_site_refinement_flags_occupancy
_atom_site_disorder_assembly
_atom_site_disorder_group
C1A C 0.2500 0.4405(8) 0.0000 0.095(5) Uani 1 2 d S T P . .
N1A N 0.3350(9) 0.4736(4) 0.0186(4) 0.114(3) Uani 1 1 d . . . . .
H1A1 H 0.3351 0.5175 0.0186 0.136 Uiso 1 1 calc R U . . .
H1A2 H 0.3912 0.4516 0.0309 0.136 Uiso 1 1 calc R U . . .
S1A S 0.2500 0.35296(18) 0.0000 0.0915(12) Uani 1 2 d S T P . .
C1C C 0.4117(18) 0.6706(7) -0.0201(6) 0.138(5) Uani 0.734(11) 1 d D U P A 1
H1C1 H 0.4903 0.6829 -0.0215 0.166 Uiso 0.734(11) 1 calc R U P A 1
H1C2 H 0.3685 0.7121 -0.0157 0.166 Uiso 0.734(11) 1 calc R U P A 1
C2C C 0.436(2) 0.6564(7) 0.0662(6) 0.142(4) Uani 0.734(11) 1 d D U P A 1
H2C1 H 0.3938 0.6972 0.0747 0.170 Uiso 0.734(11) 1 calc R U P A 1
H2C2 H 0.5136 0.6694 0.0609 0.170 Uiso 0.734(11) 1 calc R U P A 1
C3C C 0.4284(16) 0.6068(8) 0.1083(6) 0.149(5) Uani 0.734(11) 1 d D U P A 1
H3C1 H 0.4456 0.6288 0.1405 0.179 Uiso 0.734(11) 1 calc R U P A 1
H3C2 H 0.3531 0.5884 0.1103 0.179 Uiso 0.734(11) 1 calc R U P A 1
C4C C 0.5006(19) 0.5038(8) 0.1367(6) 0.155(5) Uani 0.734(11) 1 d D U P A 1
H4C1 H 0.4259 0.4846 0.1385 0.186 Uiso 0.734(11) 1 calc R U P A 1
H4C2 H 0.5185 0.5236 0.1697 0.186 Uiso 0.734(11) 1 calc R U P A 1
C5C C 0.5819(17) 0.4501(8) 0.1241(6) 0.156(5) Uani 0.734(11) 1 d D U P A 1
H5C1 H 0.6552 0.4701 0.1188 0.187 Uiso 0.734(11) 1 calc R U P A 1
H5C2 H 0.5870 0.4178 0.1521 0.187 Uiso 0.734(11) 1 calc R U P A 1
C6C C 0.6209(16) 0.3630(8) 0.0678(6) 0.147(6) Uani 0.734(11) 1 d D U P A 1
H6C1 H 0.6205 0.3299 0.0954 0.177 Uiso 0.734(11) 1 calc R U P A 1
H6C2 H 0.6963 0.3808 0.0646 0.177 Uiso 0.734(11) 1 calc R U P A 1
O1C O 0.3930(13) 0.6269(6) 0.0215(5) 0.135(4) Uani 0.734(11) 1 d D U P A 1
O2C O 0.5048(12) 0.5542(5) 0.0989(5) 0.143(4) Uani 0.734(11) 1 d D U P A 1
O3C O 0.5474(13) 0.4163(6) 0.0795(5) 0.144(4) Uani 0.734(11) 1 d D U P A 1
C1C' C 0.429(5) 0.6485(16) -0.0427(12) 0.137(7) Uani 0.266(11) 1 d D U P A 2
H1C3 H 0.5017 0.6697 -0.0480 0.165 Uiso 0.266(11) 1 calc R U P A 2
H1C4 H 0.3732 0.6843 -0.0409 0.165 Uiso 0.266(11) 1 calc R U P A 2
C2C' C 0.438(6) 0.6552(14) 0.0451(12) 0.142(5) Uani 0.266(11) 1 d D U P A 2
H2C3 H 0.3653 0.6755 0.0519 0.170 Uiso 0.266(11) 1 calc R U P A 2
H2C4 H 0.4903 0.6917 0.0376 0.170 Uiso 0.266(11) 1 calc R U P A 2
C3C' C 0.476(4) 0.617(2) 0.0900(14) 0.146(5) Uani 0.266(11) 1 d D U P A 2
H3C3 H 0.5519 0.6009 0.0845 0.176 Uiso 0.266(11) 1 calc R U P A 2
H3C4 H 0.4762 0.6466 0.1197 0.176 Uiso 0.266(11) 1 calc R U P A 2
C4C' C 0.430(4) 0.5284(17) 0.1449(11) 0.152(6) Uani 0.266(11) 1 d D U P A 2
H4C3 H 0.3643 0.5041 0.1569 0.182 Uiso 0.266(11) 1 calc R U P A 2
H4C4 H 0.4502 0.5621 0.1705 0.182 Uiso 0.266(11) 1 calc R U P A 2
C5C' C 0.523(4) 0.480(2) 0.1381(14) 0.152(5) Uani 0.266(11) 1 d D U P A 2
H5C3 H 0.5924 0.5051 0.1342 0.182 Uiso 0.266(11) 1 calc R U P A 2
H5C4 H 0.5291 0.4513 0.1680 0.182 Uiso 0.266(11) 1 calc R U P A 2
C6C' C 0.596(4) 0.398(3) 0.0855(15) 0.151(6) Uani 0.266(11) 1 d D U P A 2
H6C3 H 0.6133 0.3711 0.1158 0.181 Uiso 0.266(11) 1 calc R U P A 2
H6C4 H 0.6612 0.4252 0.0772 0.181 Uiso 0.266(11) 1 calc R U P A 2
O1C' O 0.430(4) 0.6112(14) 0.0030(13) 0.138(6) Uani 0.266(11) 1 d D U P A 2
O2C' O 0.405(3) 0.5613(14) 0.0990(13) 0.147(5) Uani 0.266(11) 1 d D U P A 2
O3C' O 0.504(3) 0.440(2) 0.0948(15) 0.152(6) Uani 0.266(11) 1 d D U P A 2
I1S I 0.27006(10) 0.33069(4) 0.11851(3) 0.1259(6) Uani 1 1 d D U . . .
C1S C 0.2718(10) 0.3254(9) 0.2005(6) 0.141(3) Uani 0.575(8) 1 d D U P B 1
C2S C 0.2513(10) 0.2562(9) 0.2215(5) 0.128(4) Uani 0.575(8) 1 d D U P B 1
F1S F 0.3767(13) 0.3436(8) 0.2195(4) 0.144(4) Uani 0.575(8) 1 d D U P B 1
F2S F 0.1861(16) 0.3644(7) 0.2210(4) 0.158(4) Uani 0.575(8) 1 d D U P B 1
F3S F 0.3320(14) 0.2147(7) 0.1996(5) 0.141(4) Uani 0.575(8) 1 d D U P B 1
F4S F 0.1476(12) 0.2365(8) 0.2021(5) 0.135(4) Uani 0.575(8) 1 d D U P B 1
C1S' C 0.3063(15) 0.3128(9) 0.1978(6) 0.141(3) Uani 0.425(8) 1 d D U P B 2
C2S' C 0.2332(16) 0.2606(8) 0.2219(6) 0.133(4) Uani 0.425(8) 1 d D U P B 2
F1S' F 0.4129(13) 0.2860(12) 0.2047(6) 0.161(5) Uani 0.425(8) 1 d D U P B 2
F2S' F 0.286(2) 0.3716(7) 0.2262(5) 0.131(4) Uani 0.425(8) 1 d D U P B 2
F3S' F 0.249(2) 0.2015(7) 0.1933(6) 0.128(4) Uani 0.425(8) 1 d D U P B 2
F4S' F 0.1253(13) 0.2841(12) 0.2124(7) 0.148(4) Uani 0.425(8) 1 d D U P B 2

loop_
_atom_site_aniso_label
_atom_site_aniso_U_11
_atom_site_aniso_U_22
_atom_site_aniso_U_33
_atom_site_aniso_U_23
_atom_site_aniso_U_13
_atom_site_aniso_U_12
C1A 0.151(16) 0.069(8) 0.064(8) 0.000 0.005(9) 0.000
N1A 0.161(9) 0.060(5) 0.121(7) -0.002(5) -0.011(7) -0.008(6)
S1A 0.141(4) 0.0633(18) 0.070(2) 0.000 0.002(2) 0.000
C1C 0.167(11) 0.065(8) 0.183(11) -0.018(7) -0.011(9) 0.007(8)
C2C 0.156(10) 0.089(7) 0.182(10) -0.031(6) -0.014(8) 0.013(7)
C3C 0.166(10) 0.102(7) 0.180(9) -0.029(6) -0.018(8) 0.007(7)
C4C 0.181(10) 0.112(7) 0.172(9) -0.013(6) -0.018(8) 0.011(7)
C5C 0.185(11) 0.112(8) 0.170(9) -0.002(7) -0.017(8) 0.013(7)
C6C 0.187(13) 0.093(9) 0.162(12) 0.018(8) -0.009(10) 0.018(9)
O1C 0.157(10) 0.070(6) 0.178(9) -0.020(5) -0.012(7) 0.008(6)
O2C 0.163(9) 0.100(6) 0.165(8) -0.022(5) -0.019(7) 0.008(6)
O3C 0.179(11) 0.089(7) 0.165(9) 0.008(6) -0.009(8) 0.013(6)
C1C' 0.164(14) 0.071(12) 0.177(12) -0.025(9) -0.016(11) 0.007(12)
C2C' 0.161(11) 0.085(8) 0.179(11) -0.029(8) -0.013(9) 0.009(8)
C3C' 0.165(11) 0.096(9) 0.178(10) -0.026(8) -0.017(9) 0.004(9)
C4C' 0.171(11) 0.107(9) 0.176(10) -0.019(8) -0.021(9) 0.006(9)
C5C' 0.177(11) 0.107(9) 0.170(10) -0.008(8) -0.016(9) 0.012(8)
C6C' 0.183(13) 0.103(11) 0.166(12) 0.005(10) -0.012(11) 0.014(10)
O1C' 0.162(12) 0.072(9) 0.179(11) -0.022(8) -0.014(9) 0.009(9)
O2C' 0.168(11) 0.098(8) 0.176(10) -0.023(8) -0.023(9) 0.002(9)
O3C' 0.180(12) 0.107(10) 0.170(10) -0.005(8) -0.017(9) 0.012(9)
I1S 0.1956(12) 0.1060(7) 0.0761(5) 0.0177(4) 0.0005(5) -0.0100(6)
C1S 0.193(7) 0.139(6) 0.090(5) 0.008(4) -0.003(4) -0.001(5)
C2S 0.177(8) 0.131(7) 0.078(6) 0.008(5) -0.005(6) 0.001(6)
F1S 0.198(9) 0.143(8) 0.092(6) 0.011(6) -0.011(6) -0.023(7)
F2S 0.216(9) 0.157(8) 0.102(6) 0.011(6) 0.005(7) 0.026(7)
F3S 0.194(9) 0.141(7) 0.089(6) 0.013(6) -0.001(7) 0.020(7)
F4S 0.176(8) 0.141(8) 0.088(6) 0.016(6) -0.010(6) -0.010(7)
C1S' 0.193(7) 0.139(6) 0.090(5) 0.008(4) -0.003(4) -0.001(5)
C2S' 0.186(8) 0.131(7) 0.081(7) 0.007(6) -0.003(6) 0.002(6)
F1S' 0.196(9) 0.175(10) 0.113(8) 0.014(8) 0.000(7) 0.011(7)
F2S' 0.187(11) 0.124(7) 0.082(7) 0.003(5) 0.000(8) -0.010(7)
F3S' 0.188(11) 0.125(7) 0.070(7) 0.012(6) -0.005(8) 0.005(7)
F4S' 0.185(8) 0.162(9) 0.098(8) 0.013(8) -0.001(6) 0.009(7)

loop_
_atom_type_symbol
_atom_type_description
_atom_type_scat_dispersion_real
_atom_type_scat_dispersion_imag
_atom_type_scat_source
C C 0.0033 0.0016 'International Tables Vol C Tables 4.2.6.8 and 6.1.1.4'
H H 0.0000 0.0000 'International Tables Vol C Tables 4.2.6.8 and 6.1.1.4'
F F 0.0171 0.0103 'International Tables Vol C Tables 4.2.6.8 and 6.1.1.4'
I I -0.4742 1.8119 'International Tables Vol C Tables 4.2.6.8 and 6.1.1.4'
N N 0.0061 0.0033 'International Tables Vol C Tables 4.2.6.8 and 6.1.1.4'
O O 0.0106 0.0060 'International Tables Vol C Tables 4.2.6.8 and 6.1.1.4'
S S 0.1246 0.1234 'International Tables Vol C Tables 4.2.6.8 and 6.1.1.4'

loop_
_geom_angle_atom_site_label_1
_geom_angle_atom_site_label_2
_geom_angle_atom_site_label_3
_geom_angle
_geom_angle_site_symmetry_1
_geom_angle_site_symmetry_3
N1A C1A N1A 120.2(15) . 4
N1A C1A S1A 119.9(7) . .
N1A C1A S1A 119.9(7) 4 .
C1A N1A H1A1 120.0 . .
C1A N1A H1A2 120.0 . .
H1A1 N1A H1A2 120.0 . .
O1C C1C C6C 110.2(10) . 9_665
O1C C1C H1C1 109.6 . .
C6C C1C H1C1 109.6 9_665 .
O1C C1C H1C2 109.6 . .
C6C C1C H1C2 109.6 9_665 .
H1C1 C1C H1C2 108.1 . .
O1C C2C C3C 109.2(11) . .
O1C C2C H2C1 109.8 . .
C3C C2C H2C1 109.8 . .
O1C C2C H2C2 109.8 . .
C3C C2C H2C2 109.8 . .
H2C1 C2C H2C2 108.3 . .
O2C C3C C2C 108.3(11) . .
O2C C3C H3C1 110.0 . .
C2C C3C H3C1 110.0 . .
O2C C3C H3C2 110.0 . .
C2C C3C H3C2 110.0 . .
H3C1 C3C H3C2 108.4 . .
O2C C4C C5C 108.8(11) . .
O2C C4C H4C1 109.9 . .
C5C C4C H4C1 109.9 . .
O2C C4C H4C2 109.9 . .
C5C C4C H4C2 109.9 . .
H4C1 C4C H4C2 108.3 . .
O3C C5C C4C 109.3(11) . .
O3C C5C H5C1 109.8 . .
C4C C5C H5C1 109.8 . .
O3C C5C H5C2 109.8 . .
C4C C5C H5C2 109.8 . .
H5C1 C5C H5C2 108.3 . .
O3C C6C C1C 110.8(11) . 9_665
O3C C6C H6C1 109.5 . .
C1C C6C H6C1 109.5 9_665 .
O3C C6C H6C2 109.5 . .
C1C C6C H6C2 109.5 9_665 .
H6C1 C6C H6C2 108.1 . .
C1C O1C C2C 109.7(10) . .
C3C O2C C4C 111.8(11) . .
C6C O3C C5C 110.5(11) . .
O1C' C1C' C6C' 109.3(13) . 9_665
O1C' C1C' H1C3 109.8 . .
C6C' C1C' H1C3 109.8 9_665 .
O1C' C1C' H1C4 109.8 . .
C6C' C1C' H1C4 109.8 9_665 .
H1C3 C1C' H1C4 108.3 . .
O1C' C2C' C3C' 109.7(13) . .
O1C' C2C' H2C3 109.7 . .
C3C' C2C' H2C3 109.7 . .
O1C' C2C' H2C4 109.7 . .
C3C' C2C' H2C4 109.7 . .
H2C3 C2C' H2C4 108.2 . .
O2C' C3C' C2C' 110.2(14) . .
O2C' C3C' H3C3 109.6 . .
C2C' C3C' H3C3 109.6 . .
O2C' C3C' H3C4 109.6 . .
C2C' C3C' H3C4 109.6 . .
H3C3 C3C' H3C4 108.1 . .
O2C' C4C' C5C' 110.5(13) . .
O2C' C4C' H4C3 109.6 . .
C5C' C4C' H4C3 109.6 . .
O2C' C4C' H4C4 109.6 . .
C5C' C4C' H4C4 109.6 . .
H4C3 C4C' H4C4 108.1 . .
O3C' C5C' C4C' 110.0(13) . .
O3C' C5C' H5C3 109.7 . .
C4C' C5C' H5C3 109.7 . .
O3C' C5C' H5C4 109.7 . .
C4C' C5C' H5C4 109.7 . .
H5C3 C5C' H5C4 108.2 . .
O3C' C6C' C1C' 109.4(13) . 9_665
O3C' C6C' H6C3 109.8 . .
C1C' C6C' H6C3 109.8 9_665 .
O3C' C6C' H6C4 109.8 . .
C1C' C6C' H6C4 109.8 9_665 .
H6C3 C6C' H6C4 108.2 . .
C2C' O1C' C1C' 110.5(14) . .
C4C' O2C' C3C' 112.1(15) . .
C5C' O3C' C6C' 110.4(15) . .
F2S C1S F1S 112.7(16) . .
F2S C1S C2S 103.8(11) . .
F1S C1S C2S 104.5(11) . .
F2S C1S I1S 110.6(9) . .
F1S C1S I1S 110.7(9) . .
C2S C1S I1S 114.4(12) . .
F3S C2S F4S 107.8(14) . .
F3S C2S C1S 105.5(10) . .
F4S C2S C1S 105.4(10) . .
F3S C2S C2S 109.2(15) . 13
F4S C2S C2S 107.2(14) . 13
C1S C2S C2S 121(2) . 13
F1S' C1S' F2S' 113.5(17) . .
F1S' C1S' C2S' 103.0(12) . .
F2S' C1S' C2S' 104.1(12) . .
F1S' C1S' I1S 111.9(10) . .
F2S' C1S' I1S 110.3(10) . .
C2S' C1S' I1S 113.8(13) . .
F3S' C2S' F4S' 107.9(16) . .
F3S' C2S' C1S' 105.3(11) . .
F4S' C2S' C1S' 104.0(11) . .
F3S' C2S' C2S' 104.4(15) . 13
F4S' C2S' C2S' 119.2(18) . 13
C1S' C2S' C2S' 115(2) . 13

loop_
_geom_bond_atom_site_label_1
_geom_bond_atom_site_label_2
_geom_bond_distance
_geom_bond_site_symmetry_2
C1A N1A 1.299(11) .
C1A N1A 1.299(11) 4
C1A S1A 1.714(16) .
N1A H1A1 0.8600 .
N1A H1A2 0.8600 .
C1C O1C 1.403(10) .
C1C C6C 1.463(14) 9_665
C1C H1C1 0.9700 .
C1C H1C2 0.9700 .
C2C O1C 1.403(10) .
C2C C3C 1.472(15) .
C2C H2C1 0.9700 .
C2C H2C2 0.9700 .
C3C O2C 1.398(10) .
C3C H3C1 0.9700 .
C3C H3C2 0.9700 .
C4C O2C 1.399(10) .
C4C C5C 1.469(15) .
C4C H4C1 0.9700 .
C4C H4C2 0.9700 .
C5C O3C 1.402(10) .
C5C H5C1 0.9700 .
C5C H5C2 0.9700 .
C6C O3C 1.399(10) .
C6C C1C 1.463(14) 9_665
C6C H6C1 0.9700 .
C6C H6C2 0.9700 .
C1C' O1C' 1.401(11) .
C1C' C6C' 1.469(16) 9_665
C1C' H1C3 0.9700 .
C1C' H1C4 0.9700 .
C2C' O1C' 1.401(10) .
C2C' C3C' 1.468(16) .
C2C' H2C3 0.9700 .
C2C' H2C4 0.9700 .
C3C' O2C' 1.398(11) .
C3C' H3C3 0.9700 .
C3C' H3C4 0.9700 .
C4C' O2C' 1.395(11) .
C4C' C5C' 1.467(16) .
C4C' H4C3 0.9700 .
C4C' H4C4 0.9700 .
C5C' O3C' 1.399(11) .
C5C' H5C3 0.9700 .
C5C' H5C4 0.9700 .
C6C' O3C' 1.400(11) .
C6C' C1C' 1.469(16) 9_665
C6C' H6C3 0.9700 .
C6C' H6C4 0.9700 .
I1S C1S' 2.148(16) .
I1S C1S 2.148(15) .
C1S F2S 1.385(10) .
C1S F1S 1.394(10) .
C1S C2S 1.48(2) .
C2S F3S 1.385(10) .
C2S F4S 1.393(10) .
C2S C2S 1.51(3) 13
C1S' F1S' 1.389(10) .
C1S' F2S' 1.392(10) .
C1S' C2S' 1.48(2) .
C2S' F3S' 1.390(10) .
C2S' F4S' 1.391(10) .
C2S' C2S' 1.58(3) 13

loop_
_geom_torsion_atom_site_label_1
_geom_torsion_atom_site_label_2
_geom_torsion_atom_site_label_3
_geom_torsion_atom_site_label_4
_geom_torsion
_geom_torsion_site_symmetry_1
_geom_torsion_site_symmetry_4
O1C C2C C3C O2C 69(2) . .
O2C C4C C5C O3C -67(2) . .
C6C C1C O1C C2C 173.4(14) 9_665 .
C3C C2C O1C C1C -173.2(15) . .
C2C C3C O2C C4C -178.5(15) . .
C5C C4C O2C C3C 179.4(15) . .
C1C C6C O3C C5C -177.5(16) 9_665 .
C4C C5C O3C C6C -177.5(14) . .
O1C' C2C' C3C' O2C' -55(5) . .
O2C' C4C' C5C' O3C' -48(5) . .
C3C' C2C' O1C' C1C' -161(4) . .
C6C' C1C' O1C' C2C' -171(4) 9_665 .
C5C' C4C' O2C' C3C' -83(5) . .
C2C' C3C' O2C' C4C' -172(3) . .
C4C' C5C' O3C' C6C' 175(4) . .
C1C' C6C' O3C' C5C' 175(4) 9_665 .
F2S C1S C2S F3S 176.8(13) . .
F1S C1S C2S F3S -65.0(16) . .
I1S C1S C2S F3S 56.1(12) . .
F2S C1S C2S F4S 62.9(16) . .
F1S C1S C2S F4S -178.9(12) . .
I1S C1S C2S F4S -57.8(11) . .
F2S C1S C2S C2S -58.8(17) . 13
F1S C1S C2S C2S 59.5(16) . 13
I1S C1S C2S C2S -179.4(13) . 13
F1S' C1S' C2S' F3S' -62.8(18) . .
F2S' C1S' C2S' F3S' 178.5(14) . .
I1S C1S' C2S' F3S' 58.5(13) . .
F1S' C1S' C2S' F4S' -176.2(15) . .
F2S' C1S' C2S' F4S' 65.2(18) . .
I1S C1S' C2S' F4S' -54.9(13) . .
F1S' C1S' C2S' C2S' 51.5(18) . 13
F2S' C1S' C2S' C2S' -67.1(17) . 13
I1S C1S' C2S' C2S' 172.9(14) . 13
